data_1506715
loop_
_publ_author_name
'Yu, Chan-Mo'
'Youn, Jinsuop'
'Yoon, Seok-Keun'
'Hong, Young-Tack'

_publ_section_title
;
 A highly stereoselective sequential allylic transfer reaction of diene
 with diboronyl reagent and aldehydes promoted by nickel catalyst.
;
_journal_issue 20
_journal_name_full 'Organic letters'
_journal_page_first 4507
_journal_page_last 4510
_journal_paper_doi 10.1021/ol051806c
_journal_volume 7
_journal_year 2005
_chemical_formula_sum 'C21 H25 N O4 S'
_chemical_formula_weight 387.48
_chemical_name_systematic
; 
 ? 
;
_space_group_IT_number 14
_symmetry_cell_setting monoclinic
_symmetry_space_group_name_Hall '-P 2ybc'
_symmetry_space_group_name_H-M 'P 1 21/c 1'
_atom_sites_solution_hydrogens geom
_atom_sites_solution_primary direct
_atom_sites_solution_secondary difmap
_audit_creation_method SHELXL-97
_cell_angle_alpha 90.00
_cell_angle_beta 92.000(11)
_cell_angle_gamma 90.00
_cell_formula_units_Z 4
_cell_length_a 14.549(2)
_cell_length_b 11.0148(15)
_cell_length_c 12.6709(17)
_cell_measurement_reflns_used 47
_cell_measurement_temperature 293(2)
_cell_measurement_theta_max 14.13
_cell_measurement_theta_min 3.20
_cell_volume 2029.3(5)
_computing_cell_refinement 'Siemens XSCANS'
_computing_data_collection 'Siemens XSCANS'
_computing_data_reduction 'Siemens SHELXTL'
_computing_molecular_graphics 'Siemens SHELXTL'
_computing_publication_material 'Siemens SHELXTL'
_computing_structure_refinement 'SHELXL-97 (Sheldrick, 1997)'
_computing_structure_solution 'SHELXS-97 (Sheldrick, 1990)'
_diffrn_ambient_temperature 293(2)
_diffrn_measured_fraction_theta_full 0.987
_diffrn_measured_fraction_theta_max 0.987
_diffrn_measurement_device 'Siemens P4'
_diffrn_measurement_method '\w scans'
_diffrn_radiation_monochromator graphite
_diffrn_radiation_source 'sealed tube'
_diffrn_radiation_type MoK\a
_diffrn_radiation_wavelength 0.71073
_diffrn_reflns_av_R_equivalents 0.0331
_diffrn_reflns_av_sigmaI/netI 0.0694
_diffrn_reflns_limit_h_max 17
_diffrn_reflns_limit_h_min -17
_diffrn_reflns_limit_k_max 13
_diffrn_reflns_limit_k_min 0
_diffrn_reflns_limit_l_max 15
_diffrn_reflns_limit_l_min 0
_diffrn_reflns_number 3703
_diffrn_reflns_theta_full 25.00
_diffrn_reflns_theta_max 25.00
_diffrn_reflns_theta_min 2.32
_diffrn_standards_interval_count 97
_diffrn_standards_number 3
_exptl_absorpt_coefficient_mu 0.185
_exptl_absorpt_correction_T_max 0.8855
_exptl_absorpt_correction_T_min 0.8413
_exptl_absorpt_correction_type empirical
_exptl_crystal_colour 'COLORLESS         '
_exptl_crystal_density_diffrn 1.268
_exptl_crystal_density_method 'not measured'
_exptl_crystal_description 'BLOCK             '
_exptl_crystal_F_000 824
_exptl_crystal_size_max 0.36
_exptl_crystal_size_mid 0.24
_exptl_crystal_size_min 0.20
_refine_diff_density_max 0.196
_refine_diff_density_min -0.202
_refine_diff_density_rms 0.042
_refine_ls_extinction_coef 0.0043(8)
_refine_ls_extinction_expression Fc^*^=kFc[1+0.001xFc^2^\l^3^/sin(2\q)]^-1/4^
_refine_ls_extinction_method SHELXL
_refine_ls_goodness_of_fit_ref 1.014
_refine_ls_hydrogen_treatment mixed
_refine_ls_matrix_type full
_refine_ls_number_parameters 345
_refine_ls_number_reflns 3524
_refine_ls_number_restraints 0
_refine_ls_restrained_S_all 1.014
_refine_ls_R_factor_all 0.1340
_refine_ls_R_factor_gt 0.0594
_refine_ls_shift/su_max 0.000
_refine_ls_shift/su_mean 0.000
_refine_ls_structure_factor_coef Fsqd
_refine_ls_weighting_details 'calc w=1/[\s^2^(Fo^2^)+(0.0427P)^2^+1.4677P] where P=(Fo^2^+2Fc^2^)/3'
_refine_ls_weighting_scheme calc
_refine_ls_wR_factor_gt 0.1174
_refine_ls_wR_factor_ref 0.1522
_reflns_number_gt 1841
_reflns_number_total 3524
_reflns_threshold_expression >2sigma(I)
_cod_data_source_file ol051806csi20050829_081757.cif
_cod_data_source_block absoh
_cod_depositor_comments
;
The following automatic conversions were performed:

'_symmetry_cell_setting' value 'Monoclinic' changed to 'monoclinic'
according to /home/saulius/struct/CIF-dictionaries/cif_core.dic
dictionary named 'cif_core.dic' version 2.4.1 from 2010-06-29.

Automatic conversion script
Id: cif_fix_values 1715 2011-07-08 13:25:40Z adriana 
;
_cod_original_sg_symbol_H-M 'P2(1)/c  '
_cod_database_code 1506715

loop_
_symmetry_equiv_pos_as_xyz
'x, y, z'
'-x, y+1/2, -z+1/2'
'-x, -y, -z'
'x, -y-1/2, z-1/2'

loop_
_atom_site_label
_atom_site_type_symbol
_atom_site_fract_x
_atom_site_fract_y
_atom_site_fract_z
_atom_site_U_iso_or_equiv
_atom_site_adp_type
_atom_site_occupancy
_atom_site_symmetry_multiplicity
_atom_site_calc_flag
S1 S 0.02860(7) 0.07802(13) 0.80831(9) 0.0730(4) Uani 1 1 d
O1 O -0.05588(17) 0.0299(3) 0.7630(2) 0.0886(10) Uani 1 1 d
O2 O 0.0269(2) 0.1888(3) 0.8657(2) 0.0858(10) Uani 1 1 d
O3 O 0.2334(2) -0.1629(3) 0.8251(2) 0.0724(9) Uani 1 1 d
O4 O 0.2350(2) -0.1063(3) 1.2295(2) 0.0638(8) Uani 1 1 d
N1 N 0.0689(2) -0.0237(3) 0.8876(2) 0.0639(10) Uani 1 1 d
C1 C 0.1032(3) 0.0948(4) 0.7029(3) 0.0614(11) Uani 1 1 d
C2 C 0.0916(3) 0.0272(5) 0.6113(4) 0.0800(14) Uani 1 1 d
C3 C 0.1535(4) 0.0431(6) 0.5322(4) 0.0910(19) Uani 1 1 d
C4 C 0.2251(4) 0.1237(5) 0.5390(4) 0.0827(15) Uani 1 1 d
C5 C 0.2341(4) 0.1903(6) 0.6302(5) 0.0858(15) Uani 1 1 d
C6 C 0.1733(4) 0.1775(5) 0.7103(4) 0.0787(15) Uani 1 1 d
C7 C 0.2923(6) 0.1373(10) 0.4510(6) 0.118(3) Uani 1 1 d
C8 C 0.1473(3) 0.0041(4) 0.9617(4) 0.0623(12) Uani 1 1 d
C9 C 0.1799(3) -0.1212(4) 0.9970(3) 0.0564(11) Uani 1 1 d
C10 C 0.1648(3) -0.1956(5) 0.8966(3) 0.0604(11) Uani 1 1 d
C11 C 0.0709(3) -0.1526(5) 0.8563(4) 0.0735(13) Uani 1 1 d
C12 C 0.2773(3) -0.1255(4) 1.0455(3) 0.0549(10) Uani 1 1 d
C13 C 0.3090(4) -0.2533(5) 1.0638(4) 0.0704(13) Uani 1 1 d
C14 C 0.3895(5) -0.2971(8) 1.0442(5) 0.106(2) Uani 1 1 d
C15 C 0.2864(2) -0.0510(4) 1.1481(3) 0.0534(10) Uani 1 1 d
C16 C 0.3856(2) -0.0379(4) 1.1865(3) 0.0555(10) Uani 1 1 d
C17 C 0.4216(3) -0.1053(5) 1.2674(4) 0.0854(16) Uani 1 1 d
C18 C 0.5155(4) -0.0972(6) 1.2960(5) 0.110(2) Uani 1 1 d
C19 C 0.5707(3) -0.0181(5) 1.2448(4) 0.0847(15) Uani 1 1 d
C20 C 0.5342(3) 0.0521(5) 1.1680(4) 0.0755(14) Uani 1 1 d
C21 C 0.4424(3) 0.0417(4) 1.1367(4) 0.0674(12) Uani 1 1 d
H2 H 0.045(3) -0.033(4) 0.610(3) 0.073(14) Uiso 1 1 d
H3 H 0.144(2) 0.005(3) 0.478(3) 0.056(13) Uiso 1 1 d
H5 H 0.282(3) 0.240(4) 0.633(4) 0.090(17) Uiso 1 1 d
H6 H 0.179(2) 0.220(3) 0.765(3) 0.056(13) Uiso 1 1 d
H7A H 0.256(4) 0.126(6) 0.392(5) 0.13(3) Uiso 1 1 d
H7B H 0.340(4) 0.091(6) 0.459(5) 0.15(3) Uiso 1 1 d
H7C H 0.310(5) 0.228(8) 0.434(7) 0.22(4) Uiso 1 1 d
H8A H 0.128(3) 0.060(4) 1.018(3) 0.084(14) Uiso 1 1 d
H8B H 0.196(3) 0.055(4) 0.921(3) 0.068(12) Uiso 1 1 d
H9 H 0.134(2) -0.159(3) 1.045(2) 0.042(9) Uiso 1 1 d
H10 H 0.166(2) -0.288(4) 0.906(3) 0.062(12) Uiso 1 1 d
H11A H 0.063(3) -0.163(4) 0.774(3) 0.087(14) Uiso 1 1 d
H11B H 0.019(3) -0.204(4) 0.890(4) 0.097(15) Uiso 1 1 d
H12 H 0.319(2) -0.086(3) 1.000(3) 0.052(10) Uiso 1 1 d
H13 H 0.266(3) -0.299(4) 1.094(3) 0.077(15) Uiso 1 1 d
H14A H 0.405(4) -0.381(6) 1.059(5) 0.15(3) Uiso 1 1 d
H14B H 0.431(4) -0.238(5) 1.012(4) 0.12(2) Uiso 1 1 d
H15 H 0.262(2) 0.028(3) 1.133(3) 0.055(11) Uiso 1 1 d
H17 H 0.382(3) -0.164(4) 1.315(3) 0.081(13) Uiso 1 1 d
H18 H 0.538(3) -0.143(4) 1.354(4) 0.093(16) Uiso 1 1 d
H19 H 0.635(3) -0.019(5) 1.263(4) 0.118(18) Uiso 1 1 d
H20 H 0.568(3) 0.112(4) 1.128(3) 0.084(14) Uiso 1 1 d
H21 H 0.414(3) 0.094(4) 1.086(3) 0.083(15) Uiso 1 1 d
H3O H 0.239(3) -0.221(5) 0.791(4) 0.09(2) Uiso 1 1 d
H4O H 0.182(3) -0.086(4) 1.227(3) 0.070(14) Uiso 1 1 d

loop_
_atom_site_aniso_label
_atom_site_aniso_U_11
_atom_site_aniso_U_22
_atom_site_aniso_U_33
_atom_site_aniso_U_23
_atom_site_aniso_U_13
_atom_site_aniso_U_12
S1 0.0526(6) 0.1042(10) 0.0617(7) -0.0103(7) -0.0070(5) 0.0261(6)
O1 0.0455(15) 0.140(3) 0.080(2) -0.014(2) -0.0127(14) 0.0209(17)
O2 0.092(2) 0.098(2) 0.0669(19) -0.0161(19) -0.0030(16) 0.0400(19)
O3 0.072(2) 0.088(3) 0.0582(19) -0.0080(19) 0.0117(15) 0.0006(18)
O4 0.0442(15) 0.090(2) 0.0577(17) 0.0137(15) 0.0062(13) 0.0040(16)
N1 0.0521(18) 0.081(3) 0.058(2) -0.0109(19) -0.0109(16) 0.0087(18)
C1 0.051(2) 0.080(3) 0.052(2) 0.001(2) -0.0104(18) 0.017(2)
C2 0.071(3) 0.101(4) 0.068(3) -0.012(3) -0.010(3) 0.002(3)
C3 0.102(4) 0.118(5) 0.052(3) -0.017(3) -0.002(3) 0.027(4)
C4 0.081(3) 0.092(4) 0.075(4) 0.017(3) 0.002(3) 0.020(3)
C5 0.081(4) 0.090(4) 0.086(4) 0.011(3) 0.001(3) 0.002(3)
C6 0.087(4) 0.080(4) 0.068(3) -0.009(3) -0.008(3) 0.014(3)
C7 0.116(6) 0.146(8) 0.093(5) 0.036(5) 0.027(5) 0.035(5)
C8 0.057(2) 0.068(3) 0.061(3) -0.008(3) -0.012(2) 0.013(2)
C9 0.047(2) 0.070(3) 0.052(2) 0.002(2) 0.0053(19) 0.001(2)
C10 0.058(2) 0.065(3) 0.059(3) -0.003(2) 0.003(2) -0.002(2)
C11 0.062(3) 0.091(4) 0.067(3) -0.011(3) -0.007(2) -0.006(3)
C12 0.050(2) 0.064(3) 0.051(2) 0.011(2) 0.0043(19) 0.004(2)
C13 0.081(3) 0.070(3) 0.059(3) -0.004(3) 0.000(2) 0.015(3)
C14 0.117(5) 0.110(6) 0.091(4) 0.015(4) 0.017(3) 0.054(5)
C15 0.047(2) 0.064(3) 0.050(2) 0.009(2) 0.0025(17) 0.003(2)
C16 0.050(2) 0.063(3) 0.054(2) 0.002(2) 0.0004(18) 0.002(2)
C17 0.058(3) 0.111(4) 0.086(3) 0.030(3) -0.017(2) -0.025(3)
C18 0.072(3) 0.137(6) 0.119(5) 0.046(4) -0.036(3) -0.021(3)
C19 0.053(3) 0.100(4) 0.100(4) 0.006(3) -0.006(3) -0.008(3)
C20 0.061(3) 0.082(4) 0.085(3) 0.003(3) 0.017(3) -0.013(3)
C21 0.061(3) 0.072(3) 0.070(3) 0.010(3) 0.008(2) -0.001(2)

loop_
_atom_type_symbol
_atom_type_description
_atom_type_scat_dispersion_real
_atom_type_scat_dispersion_imag
_atom_type_scat_source
C C 0.0033 0.0016 'International Tables Vol C Tables 4.2.6.8 and 6.1.1.4'
H H 0.0000 0.0000 'International Tables Vol C Tables 4.2.6.8 and 6.1.1.4'
N N 0.0061 0.0033 'International Tables Vol C Tables 4.2.6.8 and 6.1.1.4'
O O 0.0106 0.0060 'International Tables Vol C Tables 4.2.6.8 and 6.1.1.4'
S S 0.1246 0.1234 'International Tables Vol C Tables 4.2.6.8 and 6.1.1.4'

loop_
_geom_angle_atom_site_label_1
_geom_angle_atom_site_label_2
_geom_angle_atom_site_label_3
_geom_angle
O2 S1 O1 119.37(19)
O2 S1 N1 106.98(18)
O1 S1 N1 106.3(2)
O2 S1 C1 108.7(2)
O1 S1 C1 106.08(19)
N1 S1 C1 109.10(17)
C11 N1 C8 110.3(3)
C11 N1 S1 121.0(3)
C8 N1 S1 120.6(3)
C6 C1 C2 119.0(5)
C6 C1 S1 119.7(4)
C2 C1 S1 121.3(4)
C3 C2 C1 118.4(5)
C4 C3 C2 123.4(5)
C3 C4 C5 116.7(5)
C3 C4 C7 121.7(7)
C5 C4 C7 121.5(7)
C4 C5 C6 121.5(6)
C1 C6 C5 120.9(5)
N1 C8 C9 102.9(3)
C8 C9 C10 102.0(3)
C8 C9 C12 115.0(3)
C10 C9 C12 115.1(3)
O3 C10 C11 110.6(4)
O3 C10 C9 108.2(4)
C11 C10 C9 102.4(4)
N1 C11 C10 103.6(4)
C13 C12 C9 111.7(4)
C13 C12 C15 110.7(3)
C9 C12 C15 112.0(3)
C14 C13 C12 126.5(6)
O4 C15 C16 109.0(3)
O4 C15 C12 110.4(3)
C16 C15 C12 112.1(3)
C17 C16 C21 118.3(4)
C17 C16 C15 122.0(4)
C21 C16 C15 119.7(4)
C16 C17 C18 120.5(5)
C19 C18 C17 120.1(5)
C20 C19 C18 119.3(5)
C19 C20 C21 120.9(5)
C16 C21 C20 120.8(5)

loop_
_geom_bond_atom_site_label_1
_geom_bond_atom_site_label_2
_geom_bond_distance
S1 O2 1.422(3)
S1 O1 1.439(3)
S1 N1 1.603(3)
S1 C1 1.760(4)
O3 C10 1.418(5)
O4 C15 1.431(4)
N1 C11 1.474(6)
N1 C8 1.484(5)
C1 C6 1.367(6)
C1 C2 1.385(6)
C2 C3 1.381(7)
C3 C4 1.369(7)
C4 C5 1.370(7)
C4 C7 1.516(8)
C5 C6 1.377(7)
C8 C9 1.521(6)
C9 C10 1.522(6)
C9 C12 1.525(5)
C10 C11 1.517(6)
C12 C13 1.497(6)
C12 C15 1.539(5)
C13 C14 1.298(7)
C15 C16 1.513(5)
C16 C17 1.356(6)
C16 C21 1.373(5)
C17 C18 1.405(6)
C18 C19 1.365(7)
C19 C20 1.338(7)
C20 C21 1.386(6)

loop_
_geom_torsion_atom_site_label_1
_geom_torsion_atom_site_label_2
_geom_torsion_atom_site_label_3
_geom_torsion_atom_site_label_4
_geom_torsion
O2 S1 N1 C11 173.6(3)
O1 S1 N1 C11 45.0(4)
C1 S1 N1 C11 -69.0(4)
O2 S1 N1 C8 -40.8(4)
O1 S1 N1 C8 -169.4(3)
C1 S1 N1 C8 76.5(4)
O2 S1 C1 C6 26.0(4)
O1 S1 C1 C6 155.5(3)
N1 S1 C1 C6 -90.3(4)
O2 S1 C1 C2 -152.9(3)
O1 S1 C1 C2 -23.4(4)
N1 S1 C1 C2 90.8(4)
C6 C1 C2 C3 2.2(7)
S1 C1 C2 C3 -178.9(4)
C1 C2 C3 C4 -1.0(8)
C2 C3 C4 C5 0.2(8)
C2 C3 C4 C7 179.2(6)
C3 C4 C5 C6 -0.7(8)
C7 C4 C5 C6 -179.7(6)
C2 C1 C6 C5 -2.7(7)
S1 C1 C6 C5 178.3(4)
C4 C5 C6 C1 2.0(8)
C11 N1 C8 C9 -15.6(5)
S1 N1 C8 C9 -164.5(3)
N1 C8 C9 C10 36.0(4)
N1 C8 C9 C12 161.3(3)
C8 C9 C10 O3 73.5(4)
C12 C9 C10 O3 -51.8(5)
C8 C9 C10 C11 -43.3(4)
C12 C9 C10 C11 -168.6(4)
C8 N1 C11 C10 -11.3(5)
S1 N1 C11 C10 137.4(3)
O3 C10 C11 N1 -81.6(5)
C9 C10 C11 N1 33.6(5)
C8 C9 C12 C13 -171.9(4)
C10 C9 C12 C13 -53.7(5)
C8 C9 C12 C15 63.3(5)
C10 C9 C12 C15 -178.5(4)
C9 C12 C13 C14 137.0(5)
C15 C12 C13 C14 -97.5(6)
C13 C12 C15 O4 -57.6(5)
C9 C12 C15 O4 67.8(4)
C13 C12 C15 C16 64.1(5)
C9 C12 C15 C16 -170.5(4)
O4 C15 C16 C17 20.3(6)
C12 C15 C16 C17 -102.3(5)
O4 C15 C16 C21 -161.7(4)
C12 C15 C16 C21 75.8(5)
C21 C16 C17 C18 -2.7(8)
C15 C16 C17 C18 175.4(5)
C16 C17 C18 C19 2.2(9)
C17 C18 C19 C20 0.7(9)
C18 C19 C20 C21 -3.0(8)
C17 C16 C21 C20 0.4(7)
C15 C16 C21 C20 -177.7(4)
C19 C20 C21 C16 2.5(8)
